data_2208841
loop_
_publ_author_name
'Liang-Ce Rong'
'Xiao-Yue Li'
'Chang-Sheng Yao'
'Hai-Ying Wang'
'Da-Qing Shi'

_publ_section_title
;
 A 2:1 cocrystal of 2,3-bis(4-bromophenyl)quinoxaline and
 1,2-bis(4-bromophenyl)ethane-1,2-diol
;
_journal_coeditor_code CI2056
_journal_issue 5
_journal_name_full 'Acta Crystallographica Section E'
_journal_page_first o1959
_journal_page_last o1960
_journal_paper_doi 10.1107/S1600536806013729
_journal_volume 62
_journal_year 2006
_chemical_formula_iupac 'C20 H12 Br2 N2 , 0.5C14 H12 Br2 O2'
_chemical_formula_moiety 'C20 H12 Br2 N2 , 0.5C14 H12 Br2 O2'
_chemical_formula_sum 'C27 H18 Br3 N2 O'
_chemical_formula_weight 626.13
_chemical_name_systematic
;2,3-bis(4-bromophenyl)quinoxaline--1,2-bis(4-bromophenyl)ethane-1,2-diol
 (2/1)
;
_space_group_IT_number 2
_symmetry_cell_setting triclinic
_symmetry_space_group_name_Hall '-P 1'
_symmetry_space_group_name_H-M 'P -1'
_atom_sites_solution_hydrogens geom
_atom_sites_solution_primary direct
_atom_sites_solution_secondary difmap
_cell_angle_alpha 66.121(11)
_cell_angle_beta 83.931(17)
_cell_angle_gamma 71.126(15)
_cell_formula_units_Z 2
_cell_length_a 7.8746(7)
_cell_length_b 11.9601(9)
_cell_length_c 14.446(2)
_cell_measurement_reflns_used 4575
_cell_measurement_temperature 193(2)
_cell_measurement_theta_max 25.3
_cell_measurement_theta_min 3.1
_cell_volume 1176.7(3)
_computing_cell_refinement CrystalClear
_computing_data_collection 'CrystalClear (Rigaku, 2000)'
_computing_data_reduction 'CrystalStructure (Rigaku/MSC, 2003)'
_computing_molecular_graphics 'SHELXTL (Bruker, 1999)'
_computing_publication_material SHELXTL
_computing_structure_refinement 'SHELXL97 (Sheldrick, 1997)'
_computing_structure_solution 'SHELXS97 (Sheldrick, 1997)'
_diffrn_ambient_temperature 193(2)
_diffrn_detector_area_resol_mean 7.31
_diffrn_measured_fraction_theta_full 0.995
_diffrn_measured_fraction_theta_max 0.995
_diffrn_measurement_device_type 'Rigaku Mercury'
_diffrn_measurement_method \w
_diffrn_radiation_monochromator graphite
_diffrn_radiation_source 'fine-focus sealed tube'
_diffrn_radiation_type MoK\a
_diffrn_radiation_wavelength 0.71070
_diffrn_reflns_av_R_equivalents 0.0365
_diffrn_reflns_av_sigmaI/netI 0.0418
_diffrn_reflns_limit_h_max 9
_diffrn_reflns_limit_h_min -8
_diffrn_reflns_limit_k_max 14
_diffrn_reflns_limit_k_min -14
_diffrn_reflns_limit_l_max 16
_diffrn_reflns_limit_l_min -17
_diffrn_reflns_number 11766
_diffrn_reflns_theta_full 25.34
_diffrn_reflns_theta_max 25.34
_diffrn_reflns_theta_min 3.09
_diffrn_standards_number 0
_exptl_absorpt_coefficient_mu 5.166
_exptl_absorpt_correction_T_max 0.5532
_exptl_absorpt_correction_T_min 0.3063
_exptl_absorpt_correction_type multi-scan
_exptl_absorpt_process_details '(Jacobson, 1998)'
_exptl_crystal_colour yellow
_exptl_crystal_density_diffrn 1.767
_exptl_crystal_density_method 'not measured'
_exptl_crystal_description Block
_exptl_crystal_F_000 614
_exptl_crystal_size_max 0.30
_exptl_crystal_size_mid 0.24
_exptl_crystal_size_min 0.13
_refine_diff_density_max 1.038
_refine_diff_density_min -0.650
_refine_ls_extinction_method none
_refine_ls_goodness_of_fit_ref 1.029
_refine_ls_hydrogen_treatment constr
_refine_ls_matrix_type full
_refine_ls_number_parameters 300
_refine_ls_number_reflns 4295
_refine_ls_number_restraints 0
_refine_ls_restrained_S_all 1.029
_refine_ls_R_factor_all 0.0507
_refine_ls_R_factor_gt 0.0376
_refine_ls_shift/su_max 0.001
_refine_ls_shift/su_mean 0.000
_refine_ls_structure_factor_coef Fsqd
_refine_ls_weighting_details 'calc w = 1/[\s^2^(Fo^2^)+(0.0531P)^2^] where P=(Fo^2^+2Fc^2^)/3'
_refine_ls_weighting_scheme calc
_refine_ls_wR_factor_gt 0.0887
_refine_ls_wR_factor_ref 0.0968
_reflns_number_gt 3425
_reflns_number_total 4295
_reflns_threshold_expression I>2\s(I)
_cod_data_source_file ci2056.cif
_cod_data_source_block I
_cod_depositor_comments
;
The following automatic conversions were performed:
'_symmetry_cell_setting' value 'Triclinic' changed to 'triclinic'
according to '/home/saulius/struct/CIF-dictionaries/cif_core.dic'
dictionary named 'cif_core.dic' version 2.4.1 from 2010-06-29.

Automatic conversion script
Id: cif_fix_enum 1527 2010-12-29 10:47:43Z saulius 

The following automatic conversions were performed:

'_symmetry_cell_setting' value 'Triclinic' changed to 'triclinic'
according to /home/saulius/struct/CIF-dictionaries/cif_core.dic
dictionary named 'cif_core.dic' version 2.4.1 from 2010-06-29.

Automatic conversion script
Id: cif_fix_values 1715 2011-07-08 13:25:40Z adriana 
;
_cod_database_code 2208841
_cod_database_fobs_code 2208841

loop_
_symmetry_equiv_pos_as_xyz
'x, y, z'
'-x, -y, -z'

loop_
_atom_site_type_symbol
_atom_site_label
_atom_site_fract_x
_atom_site_fract_y
_atom_site_fract_z
_atom_site_U_iso_or_equiv
_atom_site_adp_type
_atom_site_calc_flag
_atom_site_refinement_flags
_atom_site_occupancy
Br Br1 0.18716(5) 0.26657(4) 0.10396(3) 0.04213(14) Uani d . 1
Br Br2 0.29452(6) -0.10449(4) 0.60234(3) 0.05527(16) Uani d . 1
Br Br3 0.76080(4) 0.44789(4) 0.14796(3) 0.03974(14) Uani d . 1
O O1 0.9723(4) 0.1028(3) -0.1319(2) 0.0433(7) Uani d . 1
H H1 1.0028 0.1697 -0.1611 0.065 Uiso calc R 1
N N1 -0.1047(3) 0.6848(3) 0.25153(19) 0.0237(6) Uani d . 1
N N2 -0.2433(4) 0.5171(3) 0.4153(2) 0.0248(6) Uani d . 1
C C1 0.9635(4) 0.0733(3) -0.0280(3) 0.0291(8) Uani d . 1
H H1A 1.0429 0.1127 -0.0103 0.035 Uiso calc R 1
C C2 0.7746(4) 0.1253(3) 0.0039(3) 0.0267(8) Uani d . 1
C C3 0.7420(4) 0.1597(3) 0.0862(3) 0.0288(8) Uani d . 1
H H3 0.8403 0.1533 0.1229 0.035 Uiso calc R 1
C C4 0.5689(5) 0.2031(3) 0.1160(3) 0.0309(8) Uani d . 1
H H4 0.5481 0.2266 0.1726 0.037 Uiso calc R 1
C C5 0.4266(4) 0.2116(3) 0.0623(3) 0.0286(8) Uani d . 1
C C6 0.4543(5) 0.1804(4) -0.0205(3) 0.0346(9) Uani d . 1
H H6 0.3552 0.1885 -0.0576 0.042 Uiso calc R 1
C C7 0.6283(5) 0.1367(4) -0.0497(3) 0.0342(9) Uani d . 1
H H7 0.6483 0.1143 -0.1068 0.041 Uiso calc R 1
C C8 -0.2719(4) 0.7286(3) 0.2861(2) 0.0247(7) Uani d . 1
C C9 -0.3407(4) 0.6444(3) 0.3694(2) 0.0238(7) Uani d . 1
C C10 -0.0837(4) 0.4758(3) 0.3806(2) 0.0222(7) Uani d . 1
C C11 -0.0101(4) 0.5630(3) 0.2980(2) 0.0223(7) Uani d . 1
C C12 -0.3723(4) 0.8593(3) 0.2414(3) 0.0294(8) Uani d . 1
H H12 -0.3269 0.9166 0.1852 0.035 Uiso calc R 1
C C13 -0.5339(5) 0.9035(4) 0.2785(3) 0.0318(8) Uani d . 1
H H13 -0.6003 0.9922 0.2491 0.038 Uiso calc R 1
C C14 -0.6048(5) 0.8182(4) 0.3611(3) 0.0331(9) Uani d . 1
H H14 -0.7196 0.8501 0.3853 0.040 Uiso calc R 1
C C15 -0.5104(4) 0.6916(4) 0.4059(3) 0.0297(8) Uani d . 1
H H15 -0.5584 0.6353 0.4614 0.036 Uiso calc R 1
C C16 0.0113(4) 0.3359(3) 0.4319(2) 0.0236(7) Uani d . 1
C C17 -0.0023(5) 0.2748(3) 0.5371(3) 0.0286(8) Uani d . 1
H H17 -0.0701 0.3236 0.5742 0.034 Uiso calc R 1
C C18 0.0816(5) 0.1449(4) 0.5874(3) 0.0313(8) Uani d . 1
H H18 0.0721 0.1043 0.6586 0.038 Uiso calc R 1
C C19 0.1792(5) 0.0746(3) 0.5335(3) 0.0310(8) Uani d . 1
C C20 0.1925(5) 0.1316(4) 0.4302(3) 0.0365(9) Uani d . 1
H H20 0.2587 0.0816 0.3937 0.044 Uiso calc R 1
C C21 0.1090(5) 0.2618(4) 0.3798(3) 0.0308(8) Uani d . 1
H H21 0.1188 0.3010 0.3085 0.037 Uiso calc R 1
C C22 0.1752(4) 0.5256(3) 0.2629(2) 0.0239(7) Uani d . 1
C C23 0.3219(4) 0.4640(3) 0.3316(3) 0.0289(8) Uani d . 1
H H23 0.3017 0.4388 0.4022 0.035 Uiso calc R 1
C C24 0.4950(4) 0.4397(3) 0.2982(3) 0.0297(8) Uani d . 1
H H24 0.5942 0.3983 0.3450 0.036 Uiso calc R 1
C C25 0.5221(4) 0.4769(3) 0.1946(3) 0.0263(8) Uani d . 1
C C26 0.3806(4) 0.5352(3) 0.1257(3) 0.0289(8) Uani d . 1
H H26 0.4016 0.5578 0.0554 0.035 Uiso calc R 1
C C27 0.2074(4) 0.5606(3) 0.1600(3) 0.0272(8) Uani d . 1
H H27 0.1090 0.6025 0.1127 0.033 Uiso calc R 1

loop_
_atom_site_aniso_label
_atom_site_aniso_U_11
_atom_site_aniso_U_22
_atom_site_aniso_U_33
_atom_site_aniso_U_12
_atom_site_aniso_U_13
_atom_site_aniso_U_23
Br1 0.0269(2) 0.0437(3) 0.0498(3) -0.00520(17) 0.01442(16) -0.0200(2)
Br2 0.0688(3) 0.0267(2) 0.0500(3) 0.0033(2) -0.0137(2) -0.0053(2)
Br3 0.0226(2) 0.0444(3) 0.0464(3) -0.00633(17) 0.00955(16) -0.0173(2)
O1 0.0452(16) 0.0379(17) 0.0396(16) -0.0137(13) 0.0143(12) -0.0106(13)
N1 0.0217(14) 0.0240(16) 0.0223(15) -0.0076(12) 0.0051(11) -0.0067(12)
N2 0.0275(15) 0.0230(16) 0.0219(14) -0.0078(12) 0.0044(12) -0.0077(12)
C1 0.0267(18) 0.027(2) 0.032(2) -0.0104(15) 0.0086(15) -0.0098(16)
C2 0.0235(17) 0.0199(18) 0.0309(19) -0.0057(14) 0.0058(14) -0.0062(15)
C3 0.0231(18) 0.026(2) 0.033(2) -0.0078(14) 0.0024(14) -0.0085(16)
C4 0.035(2) 0.026(2) 0.031(2) -0.0092(16) 0.0072(15) -0.0131(16)
C5 0.0211(17) 0.0237(19) 0.035(2) -0.0044(14) 0.0076(14) -0.0088(16)
C6 0.0251(19) 0.044(2) 0.038(2) -0.0088(16) 0.0030(15) -0.0206(19)
C7 0.034(2) 0.040(2) 0.033(2) -0.0119(17) 0.0071(16) -0.0200(18)
C8 0.0250(17) 0.0275(19) 0.0214(17) -0.0090(14) 0.0039(13) -0.0095(15)
C9 0.0240(17) 0.0266(19) 0.0225(17) -0.0119(14) 0.0036(13) -0.0089(15)
C10 0.0270(17) 0.0215(18) 0.0181(16) -0.0084(14) 0.0018(13) -0.0073(14)
C11 0.0239(17) 0.0223(18) 0.0205(17) -0.0064(14) 0.0024(13) -0.0093(14)
C12 0.0295(19) 0.026(2) 0.0269(19) -0.0099(15) 0.0081(15) -0.0051(16)
C13 0.0302(19) 0.024(2) 0.034(2) -0.0030(15) 0.0018(15) -0.0079(16)
C14 0.0233(18) 0.034(2) 0.036(2) -0.0051(16) 0.0108(15) -0.0129(18)
C15 0.0271(18) 0.032(2) 0.0261(18) -0.0101(16) 0.0070(14) -0.0089(16)
C16 0.0209(16) 0.0248(19) 0.0263(18) -0.0083(14) 0.0019(13) -0.0107(15)
C17 0.0339(19) 0.028(2) 0.0245(18) -0.0108(16) 0.0045(15) -0.0105(16)
C18 0.0331(19) 0.030(2) 0.0258(18) -0.0117(16) -0.0029(15) -0.0034(16)
C19 0.0306(19) 0.0214(19) 0.034(2) -0.0044(15) -0.0068(16) -0.0056(16)
C20 0.039(2) 0.031(2) 0.038(2) -0.0034(17) 0.0049(17) -0.0191(18)
C21 0.037(2) 0.028(2) 0.0262(18) -0.0105(16) 0.0046(15) -0.0100(16)
C22 0.0237(17) 0.0200(18) 0.0256(18) -0.0066(14) 0.0059(14) -0.0080(15)
C23 0.0256(18) 0.031(2) 0.0281(19) -0.0099(15) 0.0028(14) -0.0093(16)
C24 0.0239(18) 0.028(2) 0.035(2) -0.0084(15) -0.0032(15) -0.0082(16)
C25 0.0237(18) 0.0234(19) 0.033(2) -0.0082(14) 0.0086(15) -0.0137(16)
C26 0.0264(19) 0.026(2) 0.0253(18) -0.0040(15) 0.0041(15) -0.0056(15)
C27 0.0237(18) 0.027(2) 0.0240(18) -0.0040(14) 0.0019(14) -0.0067(15)

loop_
_atom_type_symbol
_atom_type_description
_atom_type_scat_dispersion_real
_atom_type_scat_dispersion_imag
_atom_type_scat_source
C C 0.0033 0.0016 'International Tables Vol C Tables 4.2.6.8 and 6.1.1.4'
H H 0.0000 0.0000 'International Tables Vol C Tables 4.2.6.8 and 6.1.1.4'
Br Br -0.2901 2.4595 'International Tables Vol C Tables 4.2.6.8 and 6.1.1.4'
N N 0.0061 0.0033 'International Tables Vol C Tables 4.2.6.8 and 6.1.1.4'
O O 0.0106 0.0060 'International Tables Vol C Tables 4.2.6.8 and 6.1.1.4'

loop_
_geom_angle_atom_site_label_1
_geom_angle_atom_site_label_2
_geom_angle_atom_site_label_3
_geom_angle_site_symmetry_1
_geom_angle_site_symmetry_3
_geom_angle
_geom_angle_publ_flag
C1 O1 H1 . . 109.5 ?
C11 N1 C8 . . 118.6(3) y
C10 N2 C9 . . 118.6(3) y
O1 C1 C2 . . 112.4(3) y
O1 C1 C1 . 2_755 108.3(4) y
C2 C1 C1 . 2_755 111.1(3) y
O1 C1 H1A . . 108.4 ?
C2 C1 H1A . . 108.4 ?
C1 C1 H1A 2_755 . 108.4 ?
C3 C2 C7 . . 118.5(3) ?
C3 C2 C1 . . 122.1(3) ?
C7 C2 C1 . . 119.4(3) ?
C2 C3 C4 . . 121.2(3) ?
C2 C3 H3 . . 119.4 ?
C4 C3 H3 . . 119.4 ?
C3 C4 C5 . . 119.0(3) ?
C3 C4 H4 . . 120.5 ?
C5 C4 H4 . . 120.5 ?
C6 C5 C4 . . 121.2(3) ?
C6 C5 Br1 . . 118.9(3) ?
C4 C5 Br1 . . 120.0(3) ?
C5 C6 C7 . . 119.3(3) ?
C5 C6 H6 . . 120.3 ?
C7 C6 H6 . . 120.3 ?
C6 C7 C2 . . 120.7(3) ?
C6 C7 H7 . . 119.6 ?
C2 C7 H7 . . 119.6 ?
N1 C8 C12 . . 120.0(3) ?
N1 C8 C9 . . 120.4(3) ?
C12 C8 C9 . . 119.5(3) ?
N2 C9 C15 . . 119.8(3) ?
N2 C9 C8 . . 120.4(3) ?
C15 C9 C8 . . 119.8(3) ?
N2 C10 C11 . . 121.0(3) ?
N2 C10 C16 . . 115.5(3) y
C11 C10 C16 . . 123.5(3) y
N1 C11 C10 . . 120.9(3) ?
N1 C11 C22 . . 115.6(3) y
C10 C11 C22 . . 123.5(3) y
C13 C12 C8 . . 119.9(3) ?
C13 C12 H12 . . 120.0 ?
C8 C12 H12 . . 120.0 ?
C12 C13 C14 . . 120.5(3) ?
C12 C13 H13 . . 119.7 ?
C14 C13 H13 . . 119.7 ?
C15 C14 C13 . . 120.8(3) ?
C15 C14 H14 . . 119.6 ?
C13 C14 H14 . . 119.6 ?
C14 C15 C9 . . 119.5(3) ?
C14 C15 H15 . . 120.3 ?
C9 C15 H15 . . 120.3 ?
C21 C16 C17 . . 118.2(3) ?
C21 C16 C10 . . 122.8(3) ?
C17 C16 C10 . . 119.0(3) ?
C18 C17 C16 . . 120.9(3) ?
C18 C17 H17 . . 119.6 ?
C16 C17 H17 . . 119.6 ?
C19 C18 C17 . . 119.4(3) ?
C19 C18 H18 . . 120.3 ?
C17 C18 H18 . . 120.3 ?
C18 C19 C20 . . 121.0(3) ?
C18 C19 Br2 . . 119.5(3) ?
C20 C19 Br2 . . 119.4(3) ?
C19 C20 C21 . . 119.7(4) ?
C19 C20 H20 . . 120.2 ?
C21 C20 H20 . . 120.2 ?
C20 C21 C16 . . 120.8(3) ?
C20 C21 H21 . . 119.6 ?
C16 C21 H21 . . 119.6 ?
C27 C22 C23 . . 118.8(3) ?
C27 C22 C11 . . 120.3(3) ?
C23 C22 C11 . . 120.7(3) ?
C24 C23 C22 . . 120.8(3) ?
C24 C23 H23 . . 119.6 ?
C22 C23 H23 . . 119.6 ?
C23 C24 C25 . . 118.8(3) ?
C23 C24 H24 . . 120.6 ?
C25 C24 H24 . . 120.6 ?
C26 C25 C24 . . 121.6(3) ?
C26 C25 Br3 . . 119.5(3) ?
C24 C25 Br3 . . 118.9(2) ?
C25 C26 C27 . . 119.1(3) ?
C25 C26 H26 . . 120.4 ?
C27 C26 H26 . . 120.4 ?
C26 C27 C22 . . 120.9(3) ?
C26 C27 H27 . . 119.6 ?
C22 C27 H27 . . 119.6 ?

loop_
_geom_bond_atom_site_label_1
_geom_bond_atom_site_label_2
_geom_bond_site_symmetry_2
_geom_bond_distance
_geom_bond_publ_flag
Br1 C5 . 1.904(3) y
Br2 C19 . 1.900(4) y
Br3 C25 . 1.899(3) y
O1 C1 . 1.395(4) ?
O1 H1 . 0.84 ?
N1 C11 . 1.318(4) y
N1 C8 . 1.373(4) y
N2 C10 . 1.319(4) y
N2 C9 . 1.372(4) y
C1 C2 . 1.517(5) ?
C1 C1 2_755 1.536(7) ?
C1 H1A . 1.00 ?
C2 C3 . 1.381(5) ?
C2 C7 . 1.395(5) ?
C3 C4 . 1.383(5) ?
C3 H3 . 0.95 ?
C4 C5 . 1.383(5) ?
C4 H4 . 0.95 ?
C5 C6 . 1.369(5) ?
C6 C7 . 1.386(5) ?
C6 H6 . 0.95 ?
C7 H7 . 0.95 ?
C8 C12 . 1.406(5) ?
C8 C9 . 1.410(5) ?
C9 C15 . 1.409(5) ?
C10 C11 . 1.444(4) ?
C10 C16 . 1.487(5) ?
C11 C22 . 1.480(5) ?
C12 C13 . 1.355(5) ?
C12 H12 . 0.95 ?
C13 C14 . 1.421(5) ?
C13 H13 . 0.95 ?
C14 C15 . 1.358(5) ?
C14 H14 . 0.95 ?
C15 H15 . 0.95 ?
C16 C21 . 1.386(5) ?
C16 C17 . 1.405(5) ?
C17 C18 . 1.379(5) ?
C17 H17 . 0.95 ?
C18 C19 . 1.374(5) ?
C18 H18 . 0.95 ?
C19 C20 . 1.376(5) ?
C20 C21 . 1.381(5) ?
C20 H20 . 0.95 ?
C21 H21 . 0.95 ?
C22 C27 . 1.391(5) ?
C22 C23 . 1.401(5) ?
C23 C24 . 1.376(5) ?
C23 H23 . 0.95 ?
C24 C25 . 1.392(5) ?
C24 H24 . 0.95 ?
C25 C26 . 1.374(5) ?
C26 C27 . 1.382(5) ?
C26 H26 . 0.95 ?
C27 H27 . 0.95 ?

loop_
_geom_hbond_atom_site_label_D
_geom_hbond_atom_site_label_H
_geom_hbond_atom_site_label_A
_geom_hbond_site_symmetry_A
_geom_hbond_distance_DH
_geom_hbond_distance_HA
_geom_hbond_distance_DA
_geom_hbond_angle_DHA
O1 H1 N1 2_665 0.84 2.05 2.882(4) 168
C12 H12 Cg 1_465 0.95 2.84 3.666(4) 146

loop_
_geom_torsion_atom_site_label_1
_geom_torsion_atom_site_label_2
_geom_torsion_atom_site_label_3
_geom_torsion_atom_site_label_4
_geom_torsion_site_symmetry_1
_geom_torsion
O1 C1 C2 C3 . -150.7(3)
C1 C1 C2 C3 2_755 87.9(5)
O1 C1 C2 C7 . 30.7(5)
C1 C1 C2 C7 2_755 -90.8(5)
C7 C2 C3 C4 . 0.7(5)
C1 C2 C3 C4 . -177.9(3)
C2 C3 C4 C5 . 0.2(5)
C3 C4 C5 C6 . -1.3(5)
C3 C4 C5 Br1 . 178.3(3)
C4 C5 C6 C7 . 1.4(6)
Br1 C5 C6 C7 . -178.2(3)
C5 C6 C7 C2 . -0.4(6)
C3 C2 C7 C6 . -0.6(5)
C1 C2 C7 C6 . 178.1(3)
C11 N1 C8 C12 . 176.8(3)
C11 N1 C8 C9 . -0.2(5)
C10 N2 C9 C15 . -179.0(3)
C10 N2 C9 C8 . 0.8(5)
N1 C8 C9 N2 . -1.7(5)
C12 C8 C9 N2 . -178.8(3)
N1 C8 C9 C15 . 178.2(3)
C12 C8 C9 C15 . 1.1(5)
C9 N2 C10 C11 . 1.7(5)
C9 N2 C10 C16 . -178.0(3)
C8 N1 C11 C10 . 2.8(5)
C8 N1 C11 C22 . -174.4(3)
N2 C10 C11 N1 . -3.7(5)
C16 C10 C11 N1 . 176.1(3)
N2 C10 C11 C22 . 173.3(3)
C16 C10 C11 C22 . -6.9(5)
N1 C8 C12 C13 . -177.1(3)
C9 C8 C12 C13 . 0.0(5)
C8 C12 C13 C14 . -1.3(6)
C12 C13 C14 C15 . 1.5(6)
C13 C14 C15 C9 . -0.4(6)
N2 C9 C15 C14 . 179.0(3)
C8 C9 C15 C14 . -0.9(5)
N2 C10 C16 C21 . 139.9(3)
C11 C10 C16 C21 . -39.8(5)
N2 C10 C16 C17 . -38.1(4)
C11 C10 C16 C17 . 142.1(3)
C21 C16 C17 C18 . 0.9(5)
C10 C16 C17 C18 . 179.1(3)
C16 C17 C18 C19 . -0.2(5)
C17 C18 C19 C20 . -0.8(5)
C17 C18 C19 Br2 . -179.8(2)
C18 C19 C20 C21 . 1.0(6)
Br2 C19 C20 C21 . -179.9(3)
C19 C20 C21 C16 . -0.3(5)
C17 C16 C21 C20 . -0.7(5)
C10 C16 C21 C20 . -178.8(3)
N1 C11 C22 C27 . -48.6(5)
C10 C11 C22 C27 . 134.3(4)
N1 C11 C22 C23 . 126.1(4)
C10 C11 C22 C23 . -51.0(5)
C27 C22 C23 C24 . 0.7(6)
C11 C22 C23 C24 . -174.1(3)
C22 C23 C24 C25 . -0.3(6)
C23 C24 C25 C26 . -1.0(6)
C23 C24 C25 Br3 . 178.2(3)
C24 C25 C26 C27 . 1.7(6)
Br3 C25 C26 C27 . -177.4(3)
C25 C26 C27 C22 . -1.3(6)
C23 C22 C27 C26 . 0.1(5)
C11 C22 C27 C26 . 174.9(3)
